data_1565457
loop_
_publ_author_name
'Adonin, Sergey A.'
'Bondarenko, Mikhail A.'
'Novikov, Alexander S.'
'Plyusnin, Pavel E.'
'Korolkov, Ilya V.'
'Sokolov, Maxim N.'
'Fedin, Vladimir P.'

_publ_section_title
;
 Five new Sb(V) bromide complexes and their polybromide derivatives with
 pyridinium-type cations: Structures, thermal stability and features of
 halogen&#x22EF;halogen contacts in solid state
;
_journal_name_full 'Inorganica Chimica Acta'
_journal_page_first 119278
_journal_paper_doi 10.1016/j.ica.2019.119278
_journal_volume 502
_journal_year 2020
_chemical_formula_sum 'C8 H12 Br6 N Sb'
_chemical_formula_weight 723.40
_space_group_crystal_system triclinic
_space_group_IT_number 2
_space_group_name_Hall '-P 1'
_space_group_name_H-M_alt 'P -1'
_atom_sites_solution_hydrogens geom
_audit_creation_method SHELXL-2014/7
_cell_angle_alpha 86.146(5)
_cell_angle_beta 76.520(6)
_cell_angle_gamma 71.872(6)
_cell_formula_units_Z 2
_cell_length_a 8.3195(6)
_cell_length_b 8.9921(5)
_cell_length_c 12.3360(9)
_cell_measurement_reflns_used 2283
_cell_measurement_temperature 130(2)
_cell_measurement_theta_max 28.8780
_cell_measurement_theta_min 3.7440
_cell_volume 852.87(11)
_computing_cell_refinement 'CrysAlisPro 1.171.38.46 (Rigaku OD, 2015)'
_computing_data_collection 'CrysAlisPro 1.171.38.46 (Rigaku OD, 2015)'
_computing_data_reduction 'CrysAlisPro 1.171.38.46 (Rigaku OD, 2015)'
_computing_structure_refinement 'SHELXL-2014/7 (Sheldrick, 2014)'
_diffrn_ambient_temperature 130(2)
_diffrn_detector_area_resol_mean 10.6168
_diffrn_measured_fraction_theta_full 0.988
_diffrn_measured_fraction_theta_max 0.804
_diffrn_measurement_device_type 'New Xcalibur, AtlasS2'
_diffrn_measurement_method '\w scans'
_diffrn_radiation_type MoK\a
_diffrn_radiation_wavelength 0.71073
_diffrn_reflns_av_R_equivalents 0.0338
_diffrn_reflns_av_unetI/netI 0.0577
_diffrn_reflns_Laue_measured_fraction_full 0.988
_diffrn_reflns_Laue_measured_fraction_max 0.804
_diffrn_reflns_limit_h_max 10
_diffrn_reflns_limit_h_min -10
_diffrn_reflns_limit_k_max 11
_diffrn_reflns_limit_k_min -10
_diffrn_reflns_limit_l_max 15
_diffrn_reflns_limit_l_min -15
_diffrn_reflns_number 6484
_diffrn_reflns_point_group_measured_fraction_full 0.988
_diffrn_reflns_point_group_measured_fraction_max 0.804
_diffrn_reflns_theta_full 25.500
_diffrn_reflns_theta_max 29.116
_diffrn_reflns_theta_min 3.699
_diffrn_source 'fine-focus sealed X-ray tube'
_exptl_absorpt_coefficient_mu 15.650
_exptl_absorpt_correction_T_max 1.00000
_exptl_absorpt_correction_T_min 0.57724
_exptl_absorpt_correction_type multi-scan
_exptl_absorpt_process_details
;
CrysAlisPro 1.171.38.46 (Rigaku Oxford Diffraction, 2015)
Empirical absorption correction using spherical harmonics,
 implemented in SCALE3 ABSPACK scaling algorithm.
;
_exptl_crystal_colour purple
_exptl_crystal_density_diffrn 2.817
_exptl_crystal_description block
_exptl_crystal_F_000 656
_exptl_crystal_size_max 0.370
_exptl_crystal_size_mid 0.350
_exptl_crystal_size_min 0.290
_refine_diff_density_max 1.313
_refine_diff_density_min -1.037
_refine_diff_density_rms 0.213
_refine_ls_extinction_coef .
_refine_ls_extinction_method none
_refine_ls_goodness_of_fit_ref 0.987
_refine_ls_hydrogen_treatment constr
_refine_ls_matrix_type full
_refine_ls_number_parameters 130
_refine_ls_number_reflns 3685
_refine_ls_number_restraints 0
_refine_ls_restrained_S_all 0.987
_refine_ls_R_factor_all 0.0494
_refine_ls_R_factor_gt 0.0375
_refine_ls_shift/su_max 0.008
_refine_ls_shift/su_mean 0.000
_refine_ls_structure_factor_coef Fsqd
_refine_ls_weighting_details 'w=1/[\s^2^(Fo^2^)+(0.0372P)^2^] where P=(Fo^2^+2Fc^2^)/3'
_refine_ls_weighting_scheme calc
_refine_ls_wR_factor_gt 0.0811
_refine_ls_wR_factor_ref 0.0893
_reflns_Friedel_coverage 0.000
_reflns_Friedel_fraction_full .
_reflns_Friedel_fraction_max .
_reflns_number_gt 2981
_reflns_number_total 3685
_reflns_threshold_expression 'I > 2\s(I)'
_cod_data_source_file ICA-2020-502-119278.cif
_cod_data_source_block BM117_a
_cod_database_code 1565457
_shelx_shelxl_version_number 2014/7
_shelx_space_group_comment
;
The symmetry employed for this shelxl refinement is uniquely defined
by the following loop, which should always be used as a source of
symmetry information in preference to the above space-group names.
They are only intended as comments.
;
_shelx_estimated_absorpt_t_min 0.068
_shelx_estimated_absorpt_t_max 0.093

loop_
_space_group_symop_operation_xyz
'x, y, z'
'-x, -y, -z'

loop_
_atom_site_label
_atom_site_type_symbol
_atom_site_fract_x
_atom_site_fract_y
_atom_site_fract_z
_atom_site_U_iso_or_equiv
_atom_site_adp_type
_atom_site_occupancy
_atom_site_site_symmetry_order
_atom_site_calc_flag
_atom_site_refinement_flags_posn
_atom_site_refinement_flags_adp
_atom_site_refinement_flags_occupancy
_atom_site_disorder_assembly
_atom_site_disorder_group
Sb1 Sb 0.66724(4) 0.24113(4) 0.21059(3) 0.00970(11) Uani 1 1 d . . . . .
N1 N 0.2780(6) 0.8054(5) 0.2638(4) 0.0178(11) Uani 1 1 d . . . . .
C1 C 0.4250(8) 0.8424(7) 0.1863(6) 0.0260(15) Uani 1 1 d . . . . .
H1A H 0.4283 0.9455 0.2048 0.039 Uiso 1 1 calc R U . . .
H1B H 0.4103 0.8431 0.1097 0.039 Uiso 1 1 calc R U . . .
H1C H 0.5338 0.7630 0.1929 0.039 Uiso 1 1 calc R U . . .
Br1 Br 0.71817(8) 0.43852(6) 0.06003(5) 0.01954(16) Uani 1 1 d . . . . .
Br2 Br 0.35705(7) 0.29730(6) 0.18863(5) 0.01960(15) Uani 1 1 d . . . . .
C2 C 0.2524(8) 0.8288(6) 0.3732(6) 0.0253(15) Uani 1 1 d . . . . .
H2 H 0.3270 0.8702 0.4010 0.030 Uiso 1 1 calc R U . . .
Br3 Br 0.76710(7) 0.01953(6) 0.06968(5) 0.01829(15) Uani 1 1 d . . . . .
C3 C 0.1161(8) 0.7921(6) 0.4453(6) 0.0219(8) Uani 1 1 d . . . . .
H3 H 0.0965 0.8098 0.5231 0.026 Uiso 1 1 calc R U . . .
Br5 Br 0.98014(7) 0.18031(6) 0.23049(5) 0.01804(15) Uani 1 1 d . . . . .
C5 C -0.1385(9) 0.6883(8) 0.4857(7) 0.0357(13) Uani 1 1 d . . . . .
H5A H -0.2495 0.7606 0.4755 0.053 Uiso 1 1 calc R U . . .
H5B H -0.1284 0.6958 0.5625 0.053 Uiso 1 1 calc R U . . .
H5C H -0.1331 0.5810 0.4704 0.053 Uiso 1 1 calc R U . . .
Br4 Br 0.61516(7) 0.04933(6) 0.36943(5) 0.01659(15) Uani 1 1 d . . . . .
C4 C 0.0087(8) 0.7304(6) 0.4062(6) 0.0254(16) Uani 1 1 d . . . . .
C7 C -0.0728(9) 0.6400(7) 0.2426(7) 0.0357(13) Uani 1 1 d . . . . .
H7A H -0.0565 0.6632 0.1627 0.053 Uiso 1 1 calc R U . . .
H7B H -0.1949 0.6872 0.2795 0.053 Uiso 1 1 calc R U . . .
H7C H -0.0402 0.5264 0.2533 0.053 Uiso 1 1 calc R U . . .
Br6 Br 0.56485(8) 0.45445(6) 0.35909(5) 0.01833(15) Uani 1 1 d . . . . .
C6 C 0.0386(8) 0.7060(6) 0.2918(5) 0.0219(8) Uani 1 1 d . . . . .
C8 C 0.1751(8) 0.7458(6) 0.2236(5) 0.0219(8) Uani 1 1 d . . . . .
H8 H 0.1970 0.7303 0.1454 0.026 Uiso 1 1 calc R U . . .

loop_
_atom_site_aniso_label
_atom_site_aniso_U_11
_atom_site_aniso_U_22
_atom_site_aniso_U_33
_atom_site_aniso_U_23
_atom_site_aniso_U_13
_atom_site_aniso_U_12
Sb1 0.0083(2) 0.01251(19) 0.0073(2) 0.00024(14) -0.00001(15) -0.00311(14)
N1 0.021(3) 0.012(2) 0.019(3) 0.000(2) -0.001(2) -0.0046(19)
C1 0.025(4) 0.029(3) 0.026(4) 0.006(3) -0.006(3) -0.012(3)
Br1 0.0272(4) 0.0196(3) 0.0116(3) 0.0044(2) -0.0010(3) -0.0100(2)
Br2 0.0106(3) 0.0251(3) 0.0227(4) 0.0037(2) -0.0052(3) -0.0045(2)
C2 0.025(4) 0.022(3) 0.027(4) -0.004(3) -0.014(3) 0.002(3)
Br3 0.0194(3) 0.0200(3) 0.0139(3) -0.0060(2) 0.0012(3) -0.0061(2)
C3 0.025(2) 0.0178(17) 0.018(2) -0.0019(14) -0.0032(17) 0.0001(14)
Br5 0.0105(3) 0.0236(3) 0.0199(4) -0.0010(2) -0.0036(2) -0.0046(2)
C5 0.025(3) 0.034(3) 0.039(3) 0.009(2) 0.001(2) -0.003(2)
Br4 0.0193(3) 0.0177(3) 0.0121(3) 0.0052(2) -0.0021(2) -0.0069(2)
C4 0.019(3) 0.016(3) 0.026(4) 0.011(3) 0.006(3) 0.005(2)
C7 0.025(3) 0.034(3) 0.039(3) 0.009(2) 0.001(2) -0.003(2)
Br6 0.0222(3) 0.0170(3) 0.0125(3) -0.0048(2) 0.0007(3) -0.0038(2)
C6 0.025(2) 0.0178(17) 0.018(2) -0.0019(14) -0.0032(17) 0.0001(14)
C8 0.025(2) 0.0178(17) 0.018(2) -0.0019(14) -0.0032(17) 0.0001(14)

loop_
_atom_type_symbol
_atom_type_description
_atom_type_scat_dispersion_real
_atom_type_scat_dispersion_imag
_atom_type_scat_source
C C 0.0033 0.0016 'International Tables Vol C Tables 4.2.6.8 and 6.1.1.4'
N N 0.0061 0.0033 'International Tables Vol C Tables 4.2.6.8 and 6.1.1.4'
Br Br -0.2901 2.4595 'International Tables Vol C Tables 4.2.6.8 and 6.1.1.4'
Sb Sb -0.5866 1.5461 'International Tables Vol C Tables 4.2.6.8 and 6.1.1.4'
H H 0.0000 0.0000 'International Tables Vol C Tables 4.2.6.8 and 6.1.1.4'

loop_
_geom_angle_atom_site_label_1
_geom_angle_atom_site_label_2
_geom_angle_atom_site_label_3
_geom_angle
_geom_angle_site_symmetry_1
_geom_angle_site_symmetry_3
Br1 Sb1 Br3 92.23(2) . .
Br1 Sb1 Br2 90.51(2) . .
Br3 Sb1 Br2 89.81(2) . .
Br1 Sb1 Br6 90.42(2) . .
Br3 Sb1 Br6 177.35(2) . .
Br2 Sb1 Br6 90.21(2) . .
Br1 Sb1 Br5 89.68(2) . .
Br3 Sb1 Br5 89.17(2) . .
Br2 Sb1 Br5 178.97(2) . .
Br6 Sb1 Br5 90.80(2) . .
Br1 Sb1 Br4 177.57(2) . .
Br3 Sb1 Br4 90.11(2) . .
Br2 Sb1 Br4 90.18(2) . .
Br6 Sb1 Br4 87.24(2) . .
Br5 Sb1 Br4 89.68(2) . .
C2 N1 C8 121.0(5) . .
C2 N1 C1 119.6(5) . .
C8 N1 C1 119.4(5) . .
N1 C1 H1A 109.5 . .
N1 C1 H1B 109.5 . .
H1A C1 H1B 109.5 . .
N1 C1 H1C 109.5 . .
H1A C1 H1C 109.5 . .
H1B C1 H1C 109.5 . .
N1 C2 C3 119.3(6) . .
N1 C2 H2 120.4 . .
C3 C2 H2 120.4 . .
C4 C3 C2 120.9(6) . .
C4 C3 H3 119.6 . .
C2 C3 H3 119.6 . .
C4 C5 H5A 109.5 . .
C4 C5 H5B 109.5 . .
H5A C5 H5B 109.5 . .
C4 C5 H5C 109.5 . .
H5A C5 H5C 109.5 . .
H5B C5 H5C 109.5 . .
C3 C4 C6 118.8(5) . .
C3 C4 C5 120.7(7) . .
C6 C4 C5 120.5(7) . .
C6 C7 H7A 109.5 . .
C6 C7 H7B 109.5 . .
H7A C7 H7B 109.5 . .
C6 C7 H7C 109.5 . .
H7A C7 H7C 109.5 . .
H7B C7 H7C 109.5 . .
C8 C6 C4 117.9(6) . .
C8 C6 C7 119.9(6) . .
C4 C6 C7 122.1(6) . .
N1 C8 C6 122.1(6) . .
N1 C8 H8 119.0 . .
C6 C8 H8 119.0 . .

loop_
_geom_bond_atom_site_label_1
_geom_bond_atom_site_label_2
_geom_bond_distance
_geom_bond_site_symmetry_2
Sb1 Br1 2.5372(6) .
Sb1 Br3 2.5386(7) .
Sb1 Br2 2.5464(7) .
Sb1 Br6 2.5473(7) .
Sb1 Br5 2.5553(7) .
Sb1 Br4 2.5724(6) .
N1 C2 1.336(8) .
N1 C8 1.336(8) .
N1 C1 1.478(7) .
C1 H1A 0.9800 .
C1 H1B 0.9800 .
C1 H1C 0.9800 .
C2 C3 1.382(9) .
C2 H2 0.9500 .
C3 C4 1.373(10) .
C3 H3 0.9500 .
C5 C4 1.511(8) .
C5 H5A 0.9800 .
C5 H5B 0.9800 .
C5 H5C 0.9800 .
C4 C6 1.395(9) .
C7 C6 1.495(10) .
C7 H7A 0.9800 .
C7 H7B 0.9800 .
C7 H7C 0.9800 .
C6 C8 1.376(8) .
C8 H8 0.9500 .
